data_4342891
loop_
_publ_author_name
'Zhang, Xian'
'Wang, Qiuran'
'Ma, Zhimin'
'He, Jianqiao'
'Wang, Zhe'
'Zheng, Chong'
'Lin, Jianhua'
'Huang, Fuqiang'

_publ_section_title
;
 Synthesis, Structure, Multiband Optical, and Electrical Conductive
 Properties of a 3D Open Cubic Framework Based on [Cu8Sn6S24](z-)
 Clusters.
;
_journal_issue 11
_journal_name_full 'Inorganic chemistry'
_journal_page_first 5301
_journal_page_last 5308
_journal_paper_doi 10.1021/acs.inorgchem.5b00317
_journal_volume 54
_journal_year 2015
_chemical_formula_sum 'Cu32 H8 K11 O4 S48 Sn12'
_chemical_formula_weight 5499.25
_chemical_name_systematic
; 
 ? 
;
_space_group_IT_number 226
_symmetry_cell_setting cubic
_symmetry_space_group_name_Hall '-F 4a 2 3'
_symmetry_space_group_name_H-M 'F m -3 c'
_atom_sites_solution_hydrogens geom
_atom_sites_solution_primary direct
_atom_sites_solution_secondary difmap
_audit_creation_method SHELXL-97
_cell_angle_alpha 90.00
_cell_angle_beta 90.00
_cell_angle_gamma 90.00
_cell_formula_units_Z 2
_cell_length_a 18.0559(6)
_cell_length_b 18.0559(6)
_cell_length_c 18.0559(6)
_cell_measurement_temperature 180(2)
_cell_measurement_theta_max 28.84
_cell_measurement_theta_min 3.2087
_cell_volume 5886.5(3)
_computing_cell_refinement
;
CrysAlisPro, Agilent Technologies,
Version 1.171.36.28 (release 01-02-2013 CrysAlis171 .NET)
(compiled Apr  1 2014,16:14:44)
;
_computing_data_collection
;
CrysAlisPro, Agilent Technologies,
Version 1.171.36.28 (release 01-02-2013 CrysAlis171 .NET)
(compiled Apr  1 2014,16:14:44)
;
_computing_data_reduction
;
CrysAlisPro, Agilent Technologies,
Version 1.171.36.28 (release 01-02-2013 CrysAlis171 .NET)
(compiled Apr  1 2014,16:14:44)
;
_computing_molecular_graphics 'Bruker SHELXTL'
_computing_publication_material 'Bruker SHELXTL'
_computing_structure_refinement 'SHELXL-97 (Sheldrick, 1997)'
_computing_structure_solution 'SHELXS-97 (Sheldrick, 1990)'
_diffrn_ambient_temperature 180(2)
_diffrn_measured_fraction_theta_full 0.991
_diffrn_measured_fraction_theta_max 0.991
_diffrn_measurement_device_type 'CCD area detector'
_diffrn_measurement_method '\w scans'
_diffrn_radiation_monochromator mirror
_diffrn_radiation_source 'SuperNova (Mo) X-ray Source'
_diffrn_radiation_type MoK\a
_diffrn_radiation_wavelength 0.71073
_diffrn_reflns_av_R_equivalents 0.0623
_diffrn_reflns_av_sigmaI/netI 0.0469
_diffrn_reflns_limit_h_max 13
_diffrn_reflns_limit_h_min -23
_diffrn_reflns_limit_k_max 4
_diffrn_reflns_limit_k_min -23
_diffrn_reflns_limit_l_max 15
_diffrn_reflns_limit_l_min -23
_diffrn_reflns_number 1106
_diffrn_reflns_theta_full 27.00
_diffrn_reflns_theta_max 27.00
_diffrn_reflns_theta_min 3.19
_exptl_absorpt_coefficient_mu 9.432
_exptl_absorpt_correction_T_max 0.43
_exptl_absorpt_correction_T_min 0.35
_exptl_absorpt_correction_type multi-scan
_exptl_crystal_colour black
_exptl_crystal_density_diffrn 3.104
_exptl_crystal_density_method 'not measured'
_exptl_crystal_description cubic
_exptl_crystal_F_000 5904
_exptl_crystal_size_max 0.1100
_exptl_crystal_size_mid 0.1100
_exptl_crystal_size_min 0.1100
_refine_diff_density_max 1.808
_refine_diff_density_min -1.258
_refine_diff_density_rms 0.299
_refine_ls_extinction_method none
_refine_ls_goodness_of_fit_ref 1.169
_refine_ls_hydrogen_treatment mixed
_refine_ls_matrix_type full
_refine_ls_number_parameters 18
_refine_ls_number_reflns 306
_refine_ls_number_restraints 3
_refine_ls_restrained_S_all 1.256
_refine_ls_R_factor_all 0.0688
_refine_ls_R_factor_gt 0.0539
_refine_ls_shift/su_max 0.000
_refine_ls_shift/su_mean 0.000
_refine_ls_structure_factor_coef Fsqd
_refine_ls_weighting_details 'calc w=1/[\s^2^(Fo^2^)+(0.0851P)^2^+392.8131P] where P=(Fo^2^+2Fc^2^)/3'
_refine_ls_weighting_scheme calc
_refine_ls_wR_factor_gt 0.1591
_refine_ls_wR_factor_ref 0.1683
_reflns_number_gt 175
_reflns_number_total 306
_reflns_threshold_expression >2sigma(I)
_cod_data_source_file ic5b00317_si_002.cif
_cod_data_source_block KCuSnS
_cod_depositor_comments 'Adding full bibliography for 4342890--4342891.cif.'
_cod_database_code 4342891

loop_
_symmetry_equiv_pos_as_xyz
'x, y, z'
'-x, -y, z'
'-x, y, -z'
'x, -y, -z'
'z, x, y'
'z, -x, -y'
'-z, -x, y'
'-z, x, -y'
'y, z, x'
'-y, z, -x'
'y, -z, -x'
'-y, -z, x'
'y+1/2, x+1/2, -z+1/2'
'-y+1/2, -x+1/2, -z+1/2'
'y+1/2, -x+1/2, z+1/2'
'-y+1/2, x+1/2, z+1/2'
'x+1/2, z+1/2, -y+1/2'
'-x+1/2, z+1/2, y+1/2'
'-x+1/2, -z+1/2, -y+1/2'
'x+1/2, -z+1/2, y+1/2'
'z+1/2, y+1/2, -x+1/2'
'z+1/2, -y+1/2, x+1/2'
'-z+1/2, y+1/2, x+1/2'
'-z+1/2, -y+1/2, -x+1/2'
'x, y+1/2, z+1/2'
'-x, -y+1/2, z+1/2'
'-x, y+1/2, -z+1/2'
'x, -y+1/2, -z+1/2'
'z, x+1/2, y+1/2'
'z, -x+1/2, -y+1/2'
'-z, -x+1/2, y+1/2'
'-z, x+1/2, -y+1/2'
'y, z+1/2, x+1/2'
'-y, z+1/2, -x+1/2'
'y, -z+1/2, -x+1/2'
'-y, -z+1/2, x+1/2'
'y+1/2, x+1, -z+1'
'-y+1/2, -x+1, -z+1'
'y+1/2, -x+1, z+1'
'-y+1/2, x+1, z+1'
'x+1/2, z+1, -y+1'
'-x+1/2, z+1, y+1'
'-x+1/2, -z+1, -y+1'
'x+1/2, -z+1, y+1'
'z+1/2, y+1, -x+1'
'z+1/2, -y+1, x+1'
'-z+1/2, y+1, x+1'
'-z+1/2, -y+1, -x+1'
'x+1/2, y, z+1/2'
'-x+1/2, -y, z+1/2'
'-x+1/2, y, -z+1/2'
'x+1/2, -y, -z+1/2'
'z+1/2, x, y+1/2'
'z+1/2, -x, -y+1/2'
'-z+1/2, -x, y+1/2'
'-z+1/2, x, -y+1/2'
'y+1/2, z, x+1/2'
'-y+1/2, z, -x+1/2'
'y+1/2, -z, -x+1/2'
'-y+1/2, -z, x+1/2'
'y+1, x+1/2, -z+1'
'-y+1, -x+1/2, -z+1'
'y+1, -x+1/2, z+1'
'-y+1, x+1/2, z+1'
'x+1, z+1/2, -y+1'
'-x+1, z+1/2, y+1'
'-x+1, -z+1/2, -y+1'
'x+1, -z+1/2, y+1'
'z+1, y+1/2, -x+1'
'z+1, -y+1/2, x+1'
'-z+1, y+1/2, x+1'
'-z+1, -y+1/2, -x+1'
'x+1/2, y+1/2, z'
'-x+1/2, -y+1/2, z'
'-x+1/2, y+1/2, -z'
'x+1/2, -y+1/2, -z'
'z+1/2, x+1/2, y'
'z+1/2, -x+1/2, -y'
'-z+1/2, -x+1/2, y'
'-z+1/2, x+1/2, -y'
'y+1/2, z+1/2, x'
'-y+1/2, z+1/2, -x'
'y+1/2, -z+1/2, -x'
'-y+1/2, -z+1/2, x'
'y+1, x+1, -z+1/2'
'-y+1, -x+1, -z+1/2'
'y+1, -x+1, z+1/2'
'-y+1, x+1, z+1/2'
'x+1, z+1, -y+1/2'
'-x+1, z+1, y+1/2'
'-x+1, -z+1, -y+1/2'
'x+1, -z+1, y+1/2'
'z+1, y+1, -x+1/2'
'z+1, -y+1, x+1/2'
'-z+1, y+1, x+1/2'
'-z+1, -y+1, -x+1/2'
'-x, -y, -z'
'x, y, -z'
'x, -y, z'
'-x, y, z'
'-z, -x, -y'
'-z, x, y'
'z, x, -y'
'z, -x, y'
'-y, -z, -x'
'y, -z, x'
'-y, z, x'
'y, z, -x'
'-y-1/2, -x-1/2, z-1/2'
'y-1/2, x-1/2, z-1/2'
'-y-1/2, x-1/2, -z-1/2'
'y-1/2, -x-1/2, -z-1/2'
'-x-1/2, -z-1/2, y-1/2'
'x-1/2, -z-1/2, -y-1/2'
'x-1/2, z-1/2, y-1/2'
'-x-1/2, z-1/2, -y-1/2'
'-z-1/2, -y-1/2, x-1/2'
'-z-1/2, y-1/2, -x-1/2'
'z-1/2, -y-1/2, -x-1/2'
'z-1/2, y-1/2, x-1/2'
'-x, -y+1/2, -z+1/2'
'x, y+1/2, -z+1/2'
'x, -y+1/2, z+1/2'
'-x, y+1/2, z+1/2'
'-z, -x+1/2, -y+1/2'
'-z, x+1/2, y+1/2'
'z, x+1/2, -y+1/2'
'z, -x+1/2, y+1/2'
'-y, -z+1/2, -x+1/2'
'y, -z+1/2, x+1/2'
'-y, z+1/2, x+1/2'
'y, z+1/2, -x+1/2'
'-y-1/2, -x, z'
'y-1/2, x, z'
'-y-1/2, x, -z'
'y-1/2, -x, -z'
'-x-1/2, -z, y'
'x-1/2, -z, -y'
'x-1/2, z, y'
'-x-1/2, z, -y'
'-z-1/2, -y, x'
'-z-1/2, y, -x'
'z-1/2, -y, -x'
'z-1/2, y, x'
'-x+1/2, -y, -z+1/2'
'x+1/2, y, -z+1/2'
'x+1/2, -y, z+1/2'
'-x+1/2, y, z+1/2'
'-z+1/2, -x, -y+1/2'
'-z+1/2, x, y+1/2'
'z+1/2, x, -y+1/2'
'z+1/2, -x, y+1/2'
'-y+1/2, -z, -x+1/2'
'y+1/2, -z, x+1/2'
'-y+1/2, z, x+1/2'
'y+1/2, z, -x+1/2'
'-y, -x-1/2, z'
'y, x-1/2, z'
'-y, x-1/2, -z'
'y, -x-1/2, -z'
'-x, -z-1/2, y'
'x, -z-1/2, -y'
'x, z-1/2, y'
'-x, z-1/2, -y'
'-z, -y-1/2, x'
'-z, y-1/2, -x'
'z, -y-1/2, -x'
'z, y-1/2, x'
'-x+1/2, -y+1/2, -z'
'x+1/2, y+1/2, -z'
'x+1/2, -y+1/2, z'
'-x+1/2, y+1/2, z'
'-z+1/2, -x+1/2, -y'
'-z+1/2, x+1/2, y'
'z+1/2, x+1/2, -y'
'z+1/2, -x+1/2, y'
'-y+1/2, -z+1/2, -x'
'y+1/2, -z+1/2, x'
'-y+1/2, z+1/2, x'
'y+1/2, z+1/2, -x'
'-y, -x, z-1/2'
'y, x, z-1/2'
'-y, x, -z-1/2'
'y, -x, -z-1/2'
'-x, -z, y-1/2'
'x, -z, -y-1/2'
'x, z, y-1/2'
'-x, z, -y-1/2'
'-z, -y, x-1/2'
'-z, y, -x-1/2'
'z, -y, -x-1/2'
'z, y, x-1/2'

loop_
_atom_site_label
_atom_site_type_symbol
_atom_site_symmetry_multiplicity
_atom_site_Wyckoff_symbol
_atom_site_fract_x
_atom_site_fract_y
_atom_site_fract_z
_atom_site_U_iso_or_equiv
_atom_site_adp_type
_atom_site_occupancy
_atom_site_calc_flag
_atom_site_refinement_flags
Sn1 Sn 24 c 1.0000 0.5000 0.2500 0.0152(10) Uani 1 d S
Cu2 Cu 64 g 0.91142(11) 0.58858(11) 0.41142(11) 0.0260(12) Uani 1 d S
S3 S 96 i 0.8907(3) 0.5000 0.3260(3) 0.0189(13) Uani 1 d S
K1 K 48 f 0.7500 0.5755(11) 0.2500 0.047(7) Uani 0.46(3) d SP
O1 O 8 a 0.7500 0.7500 0.2500 0.047(7) Uani 1 d SD
H1 H 192 j 0.7617(8) 0.7500 0.2956(6) 0.070 Uiso 0.17 d SPD
H2 H 48 f 0.7018(6) 0.7500 0.2500 0.070 Uiso 0.17 d SPD

loop_
_atom_site_aniso_label
_atom_site_aniso_U_11
_atom_site_aniso_U_22
_atom_site_aniso_U_33
_atom_site_aniso_U_23
_atom_site_aniso_U_13
_atom_site_aniso_U_12
Sn1 0.0164(12) 0.0164(12) 0.0129(16) 0.000 0.000 0.000
Cu2 0.0260(12) 0.0260(12) 0.0260(12) -0.0043(8) 0.0043(8) -0.0043(8)
S3 0.016(3) 0.019(3) 0.021(3) 0.000 0.002(2) 0.000
K1 0.038(7) 0.064(13) 0.038(7) 0.000 0.000 0.000
O1 0.030(8) 0.071(7) 0.034(8) 0.000 0.000 0.000

loop_
_atom_type_symbol
_atom_type_description
_atom_type_scat_dispersion_real
_atom_type_scat_dispersion_imag
_atom_type_scat_source
S S 0.1246 0.1234 'International Tables Vol C Tables 4.2.6.8 and 6.1.1.4'
K K 0.2009 0.2494 'International Tables Vol C Tables 4.2.6.8 and 6.1.1.4'
Cu Cu 0.3201 1.2651 'International Tables Vol C Tables 4.2.6.8 and 6.1.1.4'
Sn Sn -0.6537 1.4246 'International Tables Vol C Tables 4.2.6.8 and 6.1.1.4'
O O 0.0106 0.0060 'International Tables Vol C Tables 4.2.6.8 and 6.1.1.4'
H H 0.0000 0.0000 'International Tables Vol C Tables 4.2.6.8 and 6.1.1.4'

loop_
_geom_angle_atom_site_label_1
_geom_angle_atom_site_label_2
_geom_angle_atom_site_label_3
_geom_angle
_geom_angle_site_symmetry_1
_geom_angle_site_symmetry_3
S3 Sn1 S3 109.01(12) 2_765 13_545
S3 Sn1 S3 109.01(12) 2_765 14_665
S3 Sn1 S3 110.4(2) 13_545 14_665
S3 Sn1 S3 110.4(2) 2_765 .
S3 Sn1 S3 109.01(12) 13_545 .
S3 Sn1 S3 109.01(12) 14_665 .
S3 Cu2 S3 119.34(4) 154_564 78_566
S3 Cu2 S3 119.34(4) 154_564 .
S3 Cu2 S3 119.34(4) 78_566 .
Cu2 S3 Cu2 90.4(2) . 99_565
Cu2 S3 Sn1 104.73(17) . .
Cu2 S3 Sn1 104.73(17) 99_565 .
Cu2 S3 K1 136.8(3) . 145_665
Cu2 S3 K1 97.1(3) 99_565 145_665
Sn1 S3 K1 114.08(16) . 145_665
Cu2 S3 K1 97.1(3) . .
Cu2 S3 K1 136.8(3) 99_565 .
Sn1 S3 K1 114.08(16) . .
K1 S3 K1 50.6(6) 145_665 .
K1 K1 O1 180.000(1) 145_665 .
K1 K1 S3 64.7(3) 145_665 145_665
O1 K1 S3 115.3(3) . 145_665
K1 K1 S3 64.7(3) 145_665 45_545
O1 K1 S3 115.3(3) . 45_545
S3 K1 S3 79.5(2) 145_665 45_545
K1 K1 S3 64.7(3) 145_665 .
O1 K1 S3 115.3(3) . .
S3 K1 S3 129.4(6) 145_665 .
S3 K1 S3 79.5(2) 45_545 .
K1 K1 S3 64.7(3) 145_665 189_665
O1 K1 S3 115.3(3) . 189_665
S3 K1 S3 79.5(2) 145_665 189_665
S3 K1 S3 129.4(6) 45_545 189_665
S3 K1 S3 79.5(2) . 189_665
K1 K1 K1 135.0 145_665 78_566
O1 K1 K1 45.0 . 78_566
S3 K1 K1 127.3(2) 145_665 78_566
S3 K1 K1 149.8(2) 45_545 78_566
S3 K1 K1 89.9(2) . 78_566
S3 K1 K1 74.9(3) 189_665 78_566
K1 K1 K1 135.000(2) 145_665 82_656
O1 K1 K1 45.000(1) . 82_656
S3 K1 K1 149.8(2) 145_665 82_656
S3 K1 K1 89.9(2) 45_545 82_656
S3 K1 K1 74.9(3) . 82_656
S3 K1 K1 127.3(2) 189_665 82_656
K1 K1 K1 60.000(1) 78_566 82_656
K1 K1 K1 135.0 145_665 53_554
O1 K1 K1 45.0 . 53_554
S3 K1 K1 89.9(2) 145_665 53_554
S3 K1 K1 74.9(3) 45_545 53_554
S3 K1 K1 127.3(2) . 53_554
S3 K1 K1 149.8(2) 189_665 53_554
K1 K1 K1 90.000(1) 78_566 53_554
K1 K1 K1 60.0 82_656 53_554
K1 K1 K1 135.000(1) 145_665 33_554
O1 K1 K1 45.0 . 33_554
S3 K1 K1 74.9(3) 145_665 33_554
S3 K1 K1 127.3(2) 45_545 33_554
S3 K1 K1 149.8(2) . 33_554
S3 K1 K1 89.9(2) 189_665 33_554
K1 K1 K1 60.0 78_566 33_554
K1 K1 K1 90.000(1) 82_656 33_554
K1 K1 K1 60.0 53_554 33_554
K1 O1 K1 90.0 78_566 .
K1 O1 K1 90.000(1) 78_566 74_665
K1 O1 K1 180.000(1) . 74_665
K1 O1 K1 180.000(1) 78_566 53_554
K1 O1 K1 90.000(1) . 53_554
K1 O1 K1 90.0 74_665 53_554
K1 O1 K1 90.000(2) 78_566 82_656
K1 O1 K1 90.0 . 82_656
K1 O1 K1 90.000(3) 74_665 82_656
K1 O1 K1 90.0 53_554 82_656
K1 O1 K1 90.0 78_566 33_554
K1 O1 K1 90.000(3) . 33_554
K1 O1 K1 90.0 74_665 33_554
K1 O1 K1 90.000(2) 53_554 33_554
K1 O1 K1 180.0 82_656 33_554

loop_
_geom_bond_atom_site_label_1
_geom_bond_atom_site_label_2
_geom_bond_distance
_geom_bond_site_symmetry_2
Sn1 S3 2.404(5) 2_765
Sn1 S3 2.404(5) 13_545
Sn1 S3 2.404(5) 14_665
Sn1 S3 2.404(5) .
Cu2 S3 2.253(3) 154_564
Cu2 S3 2.253(3) 78_566
Cu2 S3 2.253(3) .
S3 Cu2 2.253(3) 99_565
S3 K1 3.193(10) 145_665
S3 K1 3.193(10) .
K1 K1 2.73(4) 145_665
K1 O1 3.151(19) .
K1 S3 3.193(10) 145_665
K1 S3 3.193(10) 45_545
K1 S3 3.193(10) 189_665
K1 K1 4.46(3) 78_566
K1 K1 4.46(3) 82_656
K1 K1 4.46(3) 53_554
K1 K1 4.46(3) 33_554
O1 K1 3.151(19) 78_566
O1 K1 3.151(19) 74_665
O1 K1 3.151(19) 53_554
O1 K1 3.151(19) 82_656
O1 K1 3.151(19) 33_554
